data_1569706
loop_
_publ_author_name
'Zhao, Shuaiqiang'
'Yang, Zhiqiang'
'Zhang, Xiangyu'
'Liu, Haichao'
'Lv, Yingbo'
'Wang, Shiyin'
'Yang, Zhongzhao'
'Zhang, Shi-Tong'
'Yang, Bing'

_publ_section_title
;
 A functional unit combination strategy for enhancing red room-temperature
 phosphorescence.
;
_journal_issue 36
_journal_name_full 'Chemical science'
_journal_page_first 9733
_journal_page_last 9743
_journal_paper_doi 10.1039/d3sc03668e
_journal_volume 14
_journal_year 2023
_chemical_formula_moiety 'C12 H6 N2 O S2'
_chemical_formula_sum 'C12 H6 N2 O S2'
_chemical_formula_weight 258.31
_chemical_name_systematic phenoxathiino[2,3-c][1,2,5]thiadiazole
_space_group_crystal_system monoclinic
_space_group_IT_number 14
_space_group_name_Hall '-P 2yn'
_space_group_name_H-M_alt 'P 1 21/n 1'
_atom_sites_solution_hydrogens geom
_atom_sites_solution_primary dual
_audit_creation_date 2022-11-18
_audit_creation_method
;
Olex2 1.2
(compiled 2018.05.29 svn.r3508 for OlexSys, GUI svn.r5506)
;
_audit_update_record
;
2023-08-15 deposited with the CCDC.	2023-08-22 downloaded from the CCDC.
;
_cell_angle_alpha 90
_cell_angle_beta 93.458(3)
_cell_angle_gamma 90
_cell_formula_units_Z 4
_cell_length_a 14.4489(10)
_cell_length_b 3.8802(2)
_cell_length_c 18.6217(13)
_cell_measurement_reflns_used 5196
_cell_measurement_temperature 293(2)
_cell_measurement_theta_max 27.40
_cell_measurement_theta_min 3.50
_cell_volume 1042.12(12)
_computing_cell_refinement 'SAINT V8.40A (?, 2016)'
_computing_data_reduction 'SAINT V8.40A (?, 2016)'
_computing_molecular_graphics 'Olex2 (Dolomanov et al., 2009)'
_computing_publication_material 'Olex2 (Dolomanov et al., 2009)'
_computing_structure_refinement 'ShelXL (Sheldrick, 2015)'
_computing_structure_solution 'ShelXT (Sheldrick, 2015)'
_diffrn_ambient_temperature 293.0
_diffrn_measured_fraction_theta_full 0.998
_diffrn_measured_fraction_theta_max 0.998
_diffrn_measurement_device_type 'Bruker APEX-II CCD'
_diffrn_measurement_method '\f and \w scans'
_diffrn_radiation_type MoK\a
_diffrn_radiation_wavelength 0.71073
_diffrn_reflns_av_R_equivalents 0.0667
_diffrn_reflns_av_unetI/netI 0.0321
_diffrn_reflns_Laue_measured_fraction_full 0.998
_diffrn_reflns_Laue_measured_fraction_max 0.998
_diffrn_reflns_limit_h_max 18
_diffrn_reflns_limit_h_min -18
_diffrn_reflns_limit_k_max 5
_diffrn_reflns_limit_k_min -5
_diffrn_reflns_limit_l_max 24
_diffrn_reflns_limit_l_min -24
_diffrn_reflns_number 21421
_diffrn_reflns_point_group_measured_fraction_full 0.998
_diffrn_reflns_point_group_measured_fraction_max 0.998
_diffrn_reflns_theta_full 25.242
_diffrn_reflns_theta_max 27.488
_diffrn_reflns_theta_min 2.825
_diffrn_standards_number 0
_exptl_absorpt_coefficient_mu 0.490
_exptl_absorpt_correction_type none
_exptl_crystal_colour yellow
_exptl_crystal_density_diffrn 1.646
_exptl_crystal_description strip
_exptl_crystal_F_000 528
_exptl_crystal_preparation Luminescent
_exptl_crystal_recrystallization_method 'Re-crystallisation from solvent: dichloromethane/n-hexane'
_refine_diff_density_max 0.287
_refine_diff_density_min -0.268
_refine_diff_density_rms 0.057
_refine_ls_extinction_method none
_refine_ls_goodness_of_fit_ref 1.035
_refine_ls_hydrogen_treatment constr
_refine_ls_matrix_type full
_refine_ls_number_parameters 154
_refine_ls_number_reflns 2368
_refine_ls_number_restraints 0
_refine_ls_restrained_S_all 1.035
_refine_ls_R_factor_all 0.0651
_refine_ls_R_factor_gt 0.0414
_refine_ls_shift/su_max 0.001
_refine_ls_shift/su_mean 0.000
_refine_ls_structure_factor_coef Fsqd
_refine_ls_weighting_details 'w=1/[\s^2^(Fo^2^)+(0.0457P)^2^+0.4268P] where P=(Fo^2^+2Fc^2^)/3'
_refine_ls_weighting_scheme calc
_refine_ls_wR_factor_gt 0.0920
_refine_ls_wR_factor_ref 0.1034
_reflns_Friedel_coverage 0.000
_reflns_number_gt 1734
_reflns_number_total 2368
_reflns_threshold_expression 'I > 2\s(I)'
_cod_data_source_file d3sc03668e2.cif
_cod_data_source_block so-bzt
_cod_depositor_comments 'Adding full bibliography for 1569705--1569707.cif.'
_cod_database_code 1569706
_shelx_shelxl_version_number 2018/3
_shelx_space_group_comment
;
The symmetry employed for this shelxl refinement is uniquely defined
by the following loop, which should always be used as a source of
symmetry information in preference to the above space-group names.
They are only intended as comments.
;
_olex2_refinement_description
;
1. Fixed Uiso
 At 1.2 times of:
  All C(H) groups
2.a Aromatic/amide H refined with riding coordinates:
 C3(H3), C6(H6), C9(H9), C12(H12), C10(H10), C11(H11)
;
_olex2_submission_special_instructions 'No special instructions were received'

loop_
_space_group_symop_operation_xyz
'x, y, z'
'-x+1/2, y+1/2, -z+1/2'
'-x, -y, -z'
'x-1/2, -y-1/2, z-1/2'

loop_
_atom_site_label
_atom_site_type_symbol
_atom_site_fract_x
_atom_site_fract_y
_atom_site_fract_z
_atom_site_U_iso_or_equiv
_atom_site_adp_type
_atom_site_occupancy
_atom_site_site_symmetry_order
_atom_site_calc_flag
_atom_site_refinement_flags_posn
_atom_site_refinement_flags_adp
_atom_site_refinement_flags_occupancy
_atom_site_disorder_assembly
_atom_site_disorder_group
S2 S 0.65325(4) 0.74412(16) 0.71312(3) 0.03648(17) Uani 1 1 d . . . . .
S1 S 0.89274(4) 0.28438(18) 0.45370(3) 0.0452(2) Uani 1 1 d . . . . .
O1 O 0.53056(11) 0.3795(5) 0.59142(9) 0.0494(5) Uani 1 1 d . . . . .
N1 N 0.78349(15) 0.1890(5) 0.44349(11) 0.0419(5) Uani 1 1 d . . . . .
N2 N 0.89686(14) 0.4660(5) 0.53200(10) 0.0407(5) Uani 1 1 d . . . . .
C3 C 0.77991(15) 0.5928(6) 0.61902(11) 0.0303(5) Uani 1 1 d . . . . .
H3 H 0.822652 0.699870 0.652777 0.036 Uiso 1 1 calc R . . . .
C5 C 0.62355(15) 0.4053(6) 0.58136(12) 0.0319(5) Uani 1 1 d . . . . .
C2 C 0.80993(15) 0.4603(6) 0.55380(11) 0.0307(5) Uani 1 1 d . . . . .
C8 C 0.53862(15) 0.5985(6) 0.71456(11) 0.0301(5) Uani 1 1 d . . . . .
C1 C 0.74475(16) 0.3019(6) 0.50295(11) 0.0325(5) Uani 1 1 d . . . . .
C4 C 0.68854(15) 0.5646(5) 0.63288(11) 0.0294(5) Uani 1 1 d . . . . .
C7 C 0.49156(15) 0.4448(6) 0.65603(12) 0.0330(5) Uani 1 1 d . . . . .
C6 C 0.65015(16) 0.2756(6) 0.51825(12) 0.0351(5) Uani 1 1 d . . . . .
H6 H 0.606431 0.169690 0.485088 0.042 Uiso 1 1 calc R . . . .
C9 C 0.49153(17) 0.6553(6) 0.77676(12) 0.0388(5) Uani 1 1 d . . . . .
H9 H 0.523173 0.754634 0.817913 0.047 Uiso 1 1 calc R . . . .
C12 C 0.39975(16) 0.3520(6) 0.65831(13) 0.0386(5) Uani 1 1 d . . . . .
H12 H 0.368362 0.245060 0.617913 0.046 Uiso 1 1 calc R . . . .
C10 C 0.39933(17) 0.5679(7) 0.77865(13) 0.0436(6) Uani 1 1 d . . . . .
H10 H 0.367116 0.612814 0.820641 0.052 Uiso 1 1 calc R . . . .
C11 C 0.35372(17) 0.4156(7) 0.71985(14) 0.0434(6) Uani 1 1 d . . . . .
H11 H 0.290264 0.354038 0.721598 0.052 Uiso 1 1 calc R . . . .

loop_
_atom_site_aniso_label
_atom_site_aniso_U_11
_atom_site_aniso_U_22
_atom_site_aniso_U_33
_atom_site_aniso_U_23
_atom_site_aniso_U_13
_atom_site_aniso_U_12
S2 0.0306(3) 0.0453(3) 0.0337(3) -0.0113(2) 0.0030(2) -0.0044(3)
S1 0.0390(4) 0.0576(4) 0.0401(3) -0.0067(3) 0.0116(3) 0.0001(3)
O1 0.0281(9) 0.0847(14) 0.0355(9) -0.0192(9) 0.0025(7) -0.0053(9)
N1 0.0415(12) 0.0511(13) 0.0335(10) -0.0062(9) 0.0070(9) 0.0014(10)
N2 0.0353(11) 0.0478(12) 0.0395(11) -0.0018(9) 0.0074(9) -0.0018(9)
C3 0.0280(11) 0.0326(11) 0.0298(11) 0.0010(9) -0.0026(9) -0.0010(9)
C5 0.0269(11) 0.0375(12) 0.0308(11) 0.0004(9) -0.0017(9) -0.0002(9)
C2 0.0291(12) 0.0321(12) 0.0307(11) 0.0036(9) 0.0011(9) -0.0003(9)
C8 0.0269(11) 0.0300(11) 0.0336(11) 0.0025(9) 0.0029(9) 0.0008(9)
C1 0.0365(12) 0.0332(12) 0.0278(10) 0.0020(9) 0.0012(9) 0.0033(10)
C4 0.0323(12) 0.0276(11) 0.0282(10) 0.0013(8) 0.0000(9) 0.0005(9)
C7 0.0292(12) 0.0360(12) 0.0338(12) -0.0005(9) 0.0031(9) 0.0029(10)
C6 0.0346(12) 0.0408(13) 0.0295(11) -0.0047(9) -0.0025(9) -0.0006(10)
C9 0.0394(14) 0.0441(14) 0.0330(12) 0.0004(10) 0.0029(10) 0.0056(11)
C12 0.0309(12) 0.0389(13) 0.0455(14) -0.0009(10) -0.0008(10) -0.0009(10)
C10 0.0408(14) 0.0512(16) 0.0403(13) 0.0067(11) 0.0134(11) 0.0069(12)
C11 0.0309(13) 0.0465(15) 0.0538(15) 0.0070(12) 0.0105(11) 0.0000(11)

loop_
_atom_type_symbol
_atom_type_description
_atom_type_scat_dispersion_real
_atom_type_scat_dispersion_imag
_atom_type_scat_source
C C 0.0033 0.0016 'International Tables Vol C Tables 4.2.6.8 and 6.1.1.4'
H H 0.0000 0.0000 'International Tables Vol C Tables 4.2.6.8 and 6.1.1.4'
N N 0.0061 0.0033 'International Tables Vol C Tables 4.2.6.8 and 6.1.1.4'
O O 0.0106 0.0060 'International Tables Vol C Tables 4.2.6.8 and 6.1.1.4'
S S 0.1246 0.1234 'International Tables Vol C Tables 4.2.6.8 and 6.1.1.4'

loop_
_geom_angle_atom_site_label_1
_geom_angle_atom_site_label_2
_geom_angle_atom_site_label_3
_geom_angle
_geom_angle_site_symmetry_1
_geom_angle_site_symmetry_3
_geom_angle_publ_flag
C8 S2 C4 102.06(10) . . ?
N2 S1 N1 100.83(10) . . ?
C5 O1 C7 124.02(17) . . ?
C1 N1 S1 106.25(16) . . ?
C2 N2 S1 106.32(16) . . ?
C4 C3 C2 119.0(2) . . ?
O1 C5 C4 123.0(2) . . ?
C6 C5 O1 115.00(19) . . ?
C6 C5 C4 122.0(2) . . ?
N2 C2 C3 126.6(2) . . ?
N2 C2 C1 113.4(2) . . ?
C3 C2 C1 120.1(2) . . ?
C7 C8 S2 123.15(17) . . ?
C7 C8 C9 118.7(2) . . ?
C9 C8 S2 118.06(18) . . ?
N1 C1 C2 113.2(2) . . ?
N1 C1 C6 126.7(2) . . ?
C6 C1 C2 120.1(2) . . ?
C3 C4 S2 117.65(16) . . ?
C3 C4 C5 120.5(2) . . ?
C5 C4 S2 121.80(17) . . ?
O1 C7 C8 123.9(2) . . ?
C12 C7 O1 115.0(2) . . ?
C12 C7 C8 121.1(2) . . ?
C5 C6 C1 118.4(2) . . ?
C10 C9 C8 120.2(2) . . ?
C7 C12 C11 119.4(2) . . ?
C11 C10 C9 120.2(2) . . ?
C10 C11 C12 120.3(2) . . ?

loop_
_geom_bond_atom_site_label_1
_geom_bond_atom_site_label_2
_geom_bond_distance
_geom_bond_site_symmetry_2
_geom_bond_publ_flag
S2 C8 1.752(2) . ?
S2 C4 1.752(2) . ?
S1 N1 1.621(2) . ?
S1 N2 1.617(2) . ?
O1 C5 1.371(3) . ?
O1 C7 1.383(3) . ?
N1 C1 1.344(3) . ?
N2 C2 1.343(3) . ?
C3 C2 1.411(3) . ?
C3 C4 1.365(3) . ?
C5 C4 1.441(3) . ?
C5 C6 1.355(3) . ?
C2 C1 1.433(3) . ?
C8 C7 1.384(3) . ?
C8 C9 1.396(3) . ?
C1 C6 1.417(3) . ?
C7 C12 1.378(3) . ?
C9 C10 1.377(3) . ?
C12 C11 1.381(3) . ?
C10 C11 1.377(4) . ?
